data_4104555
loop_
_publ_author_name
'Kenji Mochida'
'Masaki Shimizu'
'Tamejiro Hiyama'

_publ_contact_author 'Masaki Shimizu'
_publ_contact_author_email m.shimizu@hs2.ecs.kyoto-u.ac.jp
_publ_contact_author_fax +81-75-383-2445
_publ_contact_author_phone +81-75-383-2444
_publ_section_title
;
 Palladium-Catalyzed Intramolecular Coupling of 2-[(2-Pyrrolyl)silyl]aryl
 Triflates through 1,2-Silicon Migration
;
_journal_name_full 'Journal of the American Chemical Society'
_journal_page_first 8350
_journal_page_last 8351
_journal_paper_doi 10.1021/ja901622b
_journal_volume 131
_journal_year 2009
_chemical_formula_sum 'C21 H27 N O Si'
_chemical_formula_weight 337.53
_chemical_name_systematic
; 
 ? 
;
_space_group_IT_number 2
_symmetry_cell_setting triclinic
_symmetry_space_group_name_Hall '-P 1'
_symmetry_space_group_name_H-M 'P -1'
_atom_sites_solution_hydrogens geom
_atom_sites_solution_primary direct
_atom_sites_solution_secondary difmap
_audit_creation_method SHELXL-97
_audit_update_record
;
2009-03-02 # Formatted by publCIF
;
_cell_angle_alpha 105.9560(10)
_cell_angle_beta 106.2650(10)
_cell_angle_gamma 99.8530(10)
_cell_formula_units_Z 2
_cell_length_a 7.6874(5)
_cell_length_b 11.6176(8)
_cell_length_c 12.1282(8)
_cell_measurement_reflns_used 4125
_cell_measurement_temperature 300(2)
_cell_measurement_theta_max 28.20
_cell_measurement_theta_min 2.83
_cell_volume 962.95(11)
_computing_cell_refinement 'Bruker SMART'
_computing_data_collection 'Bruker SMART'
_computing_data_reduction 'Bruker SAINT'
_computing_molecular_graphics 'Bruker SHELXTL'
_computing_publication_material 'Bruker SHELXTL'
_computing_structure_refinement 'SHELXL-97 (Sheldrick, 1997)'
_computing_structure_solution 'SHELXS-97 (Sheldrick, 1990)'
_diffrn_ambient_temperature 300(2)
_diffrn_detector_area_resol_mean 8.366
_diffrn_measured_fraction_theta_full 0.972
_diffrn_measured_fraction_theta_max 0.972
_diffrn_measurement_device_type 'CCD area detector'
_diffrn_measurement_method 'phi and omega scans'
_diffrn_radiation_monochromator graphite
_diffrn_radiation_source 'fine-focus sealed tube'
_diffrn_radiation_type MoK\a
_diffrn_radiation_wavelength 0.71073
_diffrn_reflns_av_R_equivalents 0.0139
_diffrn_reflns_av_sigmaI/netI 0.0230
_diffrn_reflns_limit_h_max 9
_diffrn_reflns_limit_h_min -9
_diffrn_reflns_limit_k_max 13
_diffrn_reflns_limit_k_min -14
_diffrn_reflns_limit_l_max 12
_diffrn_reflns_limit_l_min -15
_diffrn_reflns_number 5694
_diffrn_reflns_theta_full 26.50
_diffrn_reflns_theta_max 26.50
_diffrn_reflns_theta_min 1.86
_exptl_absorpt_coefficient_mu 0.129
_exptl_absorpt_correction_type none
_exptl_crystal_colour colorless
_exptl_crystal_density_diffrn 1.164
_exptl_crystal_description prism
_exptl_crystal_F_000 364
_exptl_crystal_size_max 0.50
_exptl_crystal_size_mid 0.50
_exptl_crystal_size_min 0.50
_refine_diff_density_max 0.319
_refine_diff_density_min -0.186
_refine_diff_density_rms 0.037
_refine_ls_extinction_method none
_refine_ls_goodness_of_fit_ref 1.042
_refine_ls_hydrogen_treatment constr
_refine_ls_matrix_type full
_refine_ls_number_parameters 223
_refine_ls_number_reflns 3881
_refine_ls_number_restraints 0
_refine_ls_restrained_S_all 1.042
_refine_ls_R_factor_all 0.0428
_refine_ls_R_factor_gt 0.0400
_refine_ls_shift/su_max 0.001
_refine_ls_shift/su_mean 0.000
_refine_ls_structure_factor_coef Fsqd
_refine_ls_weighting_details 'calc w=1/[\s^2^(Fo^2^)+(0.0684P)^2^+0.1863P] where P=(Fo^2^+2Fc^2^)/3'
_refine_ls_weighting_scheme calc
_refine_ls_wR_factor_gt 0.1138
_refine_ls_wR_factor_ref 0.1159
_reflns_number_gt 3529
_reflns_number_total 3881
_reflns_threshold_expression >2sigma(I)
_cod_data_source_file ja901622b_4a-OH.cif
_cod_data_source_block 4a-OH
_cod_database_code 4104555

loop_
_symmetry_equiv_pos_as_xyz
'x, y, z'
'-x, -y, -z'

loop_
_atom_site_label
_atom_site_type_symbol
_atom_site_fract_x
_atom_site_fract_y
_atom_site_fract_z
_atom_site_U_iso_or_equiv
_atom_site_adp_type
_atom_site_occupancy
_atom_site_symmetry_multiplicity
_atom_site_calc_flag
_atom_site_refinement_flags
C1 C 0.4383(2) 0.47696(16) 0.17081(17) 0.0544(4) Uani 1 1 d .
H1A H 0.5434 0.4541 0.2152 0.082 Uiso 1 1 calc R
H1B H 0.4683 0.5657 0.1920 0.082 Uiso 1 1 calc R
H1C H 0.4109 0.4390 0.0847 0.082 Uiso 1 1 calc R
C2 C 0.5769(3) 0.6905(2) 0.48502(18) 0.0708(5) Uani 1 1 d .
H2A H 0.6581 0.7193 0.5689 0.106 Uiso 1 1 calc R
H2B H 0.6369 0.7286 0.4395 0.106 Uiso 1 1 calc R
H2C H 0.5520 0.6018 0.4514 0.106 Uiso 1 1 calc R
Si1 Si 0.22635(5) 0.68056(3) 0.31540(3) 0.03584(13) Uani 1 1 d .
N1 N 0.27543(15) 0.43474(11) 0.20180(11) 0.0405(3) Uani 1 1 d .
O1 O 0.14981(16) 0.62032(11) 0.04197(10) 0.0582(3) Uani 1 1 d .
H1 H 0.1118 0.6130 -0.0305 0.087 Uiso 1 1 calc R
C3 C 0.34269(18) 0.76701(12) 0.23337(12) 0.0382(3) Uani 1 1 d .
C4 C 0.02595(19) 0.42752(13) 0.26154(13) 0.0401(3) Uani 1 1 d .
H4 H -0.0678 0.4506 0.2900 0.048 Uiso 1 1 calc R
C5 C 0.28856(18) 0.72899(13) 0.10603(13) 0.0417(3) Uani 1 1 d .
C6 C 0.16865(18) 0.50680(12) 0.24917(12) 0.0372(3) Uani 1 1 d .
C7 C 0.3918(2) 0.72494(15) 0.47756(13) 0.0487(3) Uani 1 1 d .
H7 H 0.4225 0.8155 0.5146 0.058 Uiso 1 1 calc R
C8 C 0.20236(18) 0.31218(13) 0.18551(12) 0.0402(3) Uani 1 1 d .
C9 C 0.04523(19) 0.30430(13) 0.22358(12) 0.0397(3) Uani 1 1 d .
C10 C 0.0017(2) 0.72497(14) 0.31523(14) 0.0471(3) Uani 1 1 d .
H10 H -0.0613 0.6741 0.3525 0.056 Uiso 1 1 calc R
C11 C 0.4845(2) 0.87840(13) 0.29937(13) 0.0454(3) Uani 1 1 d .
H11 H 0.5232 0.9070 0.3842 0.054 Uiso 1 1 calc R
C12 C 0.2631(2) 0.20755(15) 0.14245(15) 0.0543(4) Uani 1 1 d .
H12 H 0.3651 0.2132 0.1154 0.065 Uiso 1 1 calc R
C13 C 0.3747(2) 0.79644(15) 0.04830(14) 0.0492(4) Uani 1 1 d .
H13 H 0.3384 0.7683 -0.0365 0.059 Uiso 1 1 calc R
C14 C -0.0503(2) 0.18823(14) 0.22015(15) 0.0500(4) Uani 1 1 d .
H14 H -0.1547 0.1807 0.2448 0.060 Uiso 1 1 calc R
C15 C 0.5145(2) 0.90540(16) 0.11714(16) 0.0535(4) Uani 1 1 d .
H15 H 0.5721 0.9508 0.0786 0.064 Uiso 1 1 calc R
C16 C 0.5689(2) 0.94719(14) 0.24268(16) 0.0531(4) Uani 1 1 d .
H16 H 0.6618 1.0212 0.2890 0.064 Uiso 1 1 calc R
C17 C 0.0120(2) 0.08626(15) 0.18010(17) 0.0594(4) Uani 1 1 d .
H17 H -0.0498 0.0094 0.1787 0.071 Uiso 1 1 calc R
C18 C 0.1665(3) 0.09599(15) 0.14150(17) 0.0624(4) Uani 1 1 d .
H18 H 0.2054 0.0252 0.1144 0.075 Uiso 1 1 calc R
C19 C -0.1350(2) 0.70022(18) 0.18701(18) 0.0633(5) Uani 1 1 d .
H19A H -0.2460 0.7249 0.1930 0.095 Uiso 1 1 calc R
H19B H -0.1690 0.6132 0.1406 0.095 Uiso 1 1 calc R
H19C H -0.0760 0.7471 0.1470 0.095 Uiso 1 1 calc R
C20 C 0.0432(3) 0.86158(17) 0.39389(19) 0.0717(5) Uani 1 1 d .
H20A H 0.1181 0.9135 0.3654 0.108 Uiso 1 1 calc R
H20B H 0.1104 0.8731 0.4775 0.108 Uiso 1 1 calc R
H20C H -0.0731 0.8836 0.3880 0.108 Uiso 1 1 calc R
C21 C 0.2973(3) 0.6682(2) 0.55347(16) 0.0701(5) Uani 1 1 d .
H21A H 0.2704 0.5793 0.5217 0.105 Uiso 1 1 calc R
H21B H 0.1822 0.6914 0.5492 0.105 Uiso 1 1 calc R
H21C H 0.3801 0.6984 0.6370 0.105 Uiso 1 1 calc R

loop_
_atom_site_aniso_label
_atom_site_aniso_U_11
_atom_site_aniso_U_22
_atom_site_aniso_U_33
_atom_site_aniso_U_23
_atom_site_aniso_U_13
_atom_site_aniso_U_12
C1 0.0471(8) 0.0566(9) 0.0668(10) 0.0212(8) 0.0301(7) 0.0141(7)
C2 0.0566(10) 0.0986(15) 0.0542(10) 0.0326(10) 0.0052(8) 0.0257(10)
Si1 0.0361(2) 0.0348(2) 0.0344(2) 0.01163(15) 0.01038(15) 0.00747(14)
N1 0.0382(6) 0.0401(6) 0.0434(6) 0.0123(5) 0.0167(5) 0.0099(5)
O1 0.0591(6) 0.0567(7) 0.0377(6) 0.0106(5) 0.0032(5) -0.0060(5)
C3 0.0364(6) 0.0372(7) 0.0390(7) 0.0143(5) 0.0102(5) 0.0072(5)
C4 0.0390(6) 0.0401(7) 0.0443(7) 0.0159(6) 0.0175(6) 0.0110(5)
C5 0.0376(6) 0.0435(7) 0.0404(7) 0.0155(6) 0.0081(5) 0.0085(5)
C6 0.0373(6) 0.0379(7) 0.0363(7) 0.0125(5) 0.0127(5) 0.0099(5)
C7 0.0537(8) 0.0506(8) 0.0354(7) 0.0131(6) 0.0092(6) 0.0110(7)
C8 0.0397(7) 0.0400(7) 0.0369(7) 0.0112(5) 0.0090(5) 0.0106(5)
C9 0.0397(6) 0.0394(7) 0.0375(7) 0.0142(5) 0.0093(5) 0.0093(5)
C10 0.0446(7) 0.0429(7) 0.0555(9) 0.0154(6) 0.0195(6) 0.0150(6)
C11 0.0458(7) 0.0404(7) 0.0417(7) 0.0113(6) 0.0096(6) 0.0046(6)
C12 0.0508(8) 0.0500(9) 0.0564(9) 0.0082(7) 0.0169(7) 0.0181(7)
C13 0.0465(8) 0.0649(10) 0.0425(8) 0.0270(7) 0.0145(6) 0.0173(7)
C14 0.0489(8) 0.0431(8) 0.0556(9) 0.0199(7) 0.0147(7) 0.0069(6)
C15 0.0469(8) 0.0600(9) 0.0652(10) 0.0374(8) 0.0216(7) 0.0132(7)
C16 0.0467(8) 0.0435(8) 0.0630(10) 0.0208(7) 0.0138(7) 0.0014(6)
C17 0.0601(9) 0.0398(8) 0.0691(11) 0.0199(7) 0.0105(8) 0.0085(7)
C18 0.0659(10) 0.0419(8) 0.0679(11) 0.0084(7) 0.0116(8) 0.0218(7)
C19 0.0453(8) 0.0635(10) 0.0709(11) 0.0166(9) 0.0077(8) 0.0202(8)
C20 0.0711(11) 0.0559(10) 0.0759(12) 0.0044(9) 0.0171(10) 0.0299(9)
C21 0.0824(12) 0.0888(14) 0.0437(9) 0.0299(9) 0.0230(9) 0.0207(11)

loop_
_atom_type_symbol
_atom_type_description
_atom_type_scat_dispersion_real
_atom_type_scat_dispersion_imag
_atom_type_scat_source
C C 0.0033 0.0016 'International Tables Vol C Tables 4.2.6.8 and 6.1.1.4'
H H 0.0000 0.0000 'International Tables Vol C Tables 4.2.6.8 and 6.1.1.4'
N N 0.0061 0.0033 'International Tables Vol C Tables 4.2.6.8 and 6.1.1.4'
O O 0.0106 0.0060 'International Tables Vol C Tables 4.2.6.8 and 6.1.1.4'
Si Si 0.0817 0.0704 'International Tables Vol C Tables 4.2.6.8 and 6.1.1.4'

loop_
_geom_angle_atom_site_label_1
_geom_angle_atom_site_label_2
_geom_angle_atom_site_label_3
_geom_angle
N1 C1 H1A 109.5
N1 C1 H1B 109.5
H1A C1 H1B 109.5
N1 C1 H1C 109.5
H1A C1 H1C 109.5
H1B C1 H1C 109.5
C7 C2 H2A 109.5
C7 C2 H2B 109.5
H2A C2 H2B 109.5
C7 C2 H2C 109.5
H2A C2 H2C 109.5
H2B C2 H2C 109.5
C6 Si1 C3 115.02(6)
C6 Si1 C10 108.25(6)
C3 Si1 C10 108.85(6)
C6 Si1 C7 105.89(6)
C3 Si1 C7 108.69(6)
C10 Si1 C7 110.07(7)
C8 N1 C6 109.79(11)
C8 N1 C1 122.97(12)
C6 N1 C1 127.23(12)
C5 O1 H1 109.5
C5 C3 C11 116.54(12)
C5 C3 Si1 123.09(10)
C11 C3 Si1 120.29(10)
C6 C4 C9 108.91(12)
C6 C4 H4 125.5
C9 C4 H4 125.5
O1 C5 C13 122.01(13)
O1 C5 C3 116.34(12)
C13 C5 C3 121.63(13)
C4 C6 N1 107.14(11)
C4 C6 Si1 123.56(10)
N1 C6 Si1 128.23(10)
C2 C7 C21 110.12(14)
C2 C7 Si1 113.06(11)
C21 C7 Si1 111.28(11)
C2 C7 H7 107.4
C21 C7 H7 107.4
Si1 C7 H7 107.4
N1 C8 C12 130.28(13)
N1 C8 C9 107.95(12)
C12 C8 C9 121.76(14)
C14 C9 C8 118.82(13)
C14 C9 C4 134.98(14)
C8 C9 C4 106.18(12)
C19 C10 C20 109.92(14)
C19 C10 Si1 113.42(11)
C20 C10 Si1 110.96(11)
C19 C10 H10 107.4
C20 C10 H10 107.4
Si1 C10 H10 107.4
C16 C11 C3 122.22(14)
C16 C11 H11 118.9
C3 C11 H11 118.9
C18 C12 C8 117.51(15)
C18 C12 H12 121.2
C8 C12 H12 121.2
C15 C13 C5 119.77(14)
C15 C13 H13 120.1
C5 C13 H13 120.1
C17 C14 C9 119.23(15)
C17 C14 H14 120.4
C9 C14 H14 120.4
C16 C15 C13 120.27(14)
C16 C15 H15 119.9
C13 C15 H15 119.9
C15 C16 C11 119.54(14)
C15 C16 H16 120.2
C11 C16 H16 120.2
C14 C17 C18 120.96(15)
C14 C17 H17 119.5
C18 C17 H17 119.5
C12 C18 C17 121.70(15)
C12 C18 H18 119.1
C17 C18 H18 119.1
C10 C19 H19A 109.5
C10 C19 H19B 109.5
H19A C19 H19B 109.5
C10 C19 H19C 109.5
H19A C19 H19C 109.5
H19B C19 H19C 109.5
C10 C20 H20A 109.5
C10 C20 H20B 109.5
H20A C20 H20B 109.5
C10 C20 H20C 109.5
H20A C20 H20C 109.5
H20B C20 H20C 109.5
C7 C21 H21A 109.5
C7 C21 H21B 109.5
H21A C21 H21B 109.5
C7 C21 H21C 109.5
H21A C21 H21C 109.5
H21B C21 H21C 109.5

loop_
_geom_bond_atom_site_label_1
_geom_bond_atom_site_label_2
_geom_bond_distance
C1 N1 1.4503(18)
C1 H1A 0.9600
C1 H1B 0.9600
C1 H1C 0.9600
C2 C7 1.529(2)
C2 H2A 0.9600
C2 H2B 0.9600
C2 H2C 0.9600
Si1 C6 1.8761(13)
Si1 C3 1.8811(13)
Si1 C10 1.8845(15)
Si1 C7 1.8891(14)
N1 C8 1.3753(17)
N1 C6 1.3927(17)
O1 C5 1.3678(17)
O1 H1 0.8200
C3 C5 1.3984(19)
C3 C11 1.4010(19)
C4 C6 1.3771(18)
C4 C9 1.4254(19)
C4 H4 0.9300
C5 C13 1.388(2)
C7 C21 1.535(2)
C7 H7 0.9800
C8 C12 1.396(2)
C8 C9 1.4066(19)
C9 C14 1.4044(19)
C10 C19 1.530(2)
C10 C20 1.535(2)
C10 H10 0.9800
C11 C16 1.381(2)
C11 H11 0.9300
C12 C18 1.374(2)
C12 H12 0.9300
C13 C15 1.380(2)
C13 H13 0.9300
C14 C17 1.370(2)
C14 H14 0.9300
C15 C16 1.377(2)
C15 H15 0.9300
C16 H16 0.9300
C17 C18 1.392(3)
C17 H17 0.9300
C18 H18 0.9300
C19 H19A 0.9600
C19 H19B 0.9600
C19 H19C 0.9600
C20 H20A 0.9600
C20 H20B 0.9600
C20 H20C 0.9600
C21 H21A 0.9600
C21 H21B 0.9600
C21 H21C 0.9600
